data_7029952
loop_
_publ_author_name
'Marshall, Paul'
'Jenkins, Robert L.'
'Clegg, William'
'Harrington, Ross W.'
'Callear, Samantha K.'
'Coles, Simon J.'
'Fallis, Ian A.'
'Dervisi, Athanasia'

_publ_section_title
;
 Chiral Ag(I) and Pt(II) complexes of ditopic NHC ligands: synthesis,
 structural and spectroscopic properties.
;
_journal_issue 41
_journal_name_full 'Dalton transactions (Cambridge, England : 2003)'
_journal_page_first 12839
_journal_page_last 12846
_journal_paper_doi 10.1039/c2dt31740k
_journal_volume 41
_journal_year 2012
_chemical_absolute_configuration ad
_chemical_formula_moiety 'C18 H30 Cl4 N4 O4 Pt2 S2,C H2 Cl2'
_chemical_formula_sum 'C19 H32 Cl6 N4 O4 Pt2 S2'
_chemical_formula_weight 1047.49
_chemical_name_systematic
;
?
;
_space_group_IT_number 18
_symmetry_cell_setting orthorhombic
_symmetry_space_group_name_Hall 'P 2 2ab'
_symmetry_space_group_name_H-M 'P 21 21 2'
_atom_sites_solution_hydrogens geom
_atom_sites_solution_primary direct
_atom_sites_solution_secondary difmap
_audit_creation_method SHELXL-97
_cell_angle_alpha 90.00
_cell_angle_beta 90.00
_cell_angle_gamma 90.00
_cell_formula_units_Z 2
_cell_length_a 15.032(12)
_cell_length_b 15.651(13)
_cell_length_c 6.587(5)
_cell_measurement_reflns_used 1574
_cell_measurement_temperature 120(2)
_cell_measurement_theta_max 22.89
_cell_measurement_theta_min 2.52
_cell_volume 1550(2)
_computing_cell_refinement 'Bruker APEX2'
_computing_data_collection 'Rigaku CrystalClear'
_computing_data_reduction 'Bruker APEX2'
_computing_molecular_graphics 'Bruker SHELXTL'
_computing_publication_material 'Bruker SHELXTL and local programs'
_computing_structure_refinement 'Bruker SHELXTL'
_computing_structure_solution 'Bruker SHELXTL'
_diffrn_ambient_temperature 120(2)
_diffrn_measured_fraction_theta_full 0.998
_diffrn_measured_fraction_theta_max 0.998
_diffrn_measurement_device_type 'Crystal Logic diffractometer and Rigaku Saturn 724+ detector'
_diffrn_measurement_method 'thick-slice \w scans'
_diffrn_radiation_monochromator 'silicon double crystal'
_diffrn_radiation_source 'Diamond beamline I19'
_diffrn_radiation_type synchrotron
_diffrn_radiation_wavelength 0.6889
_diffrn_reflns_av_R_equivalents 0.1691
_diffrn_reflns_av_sigmaI/netI 0.1228
_diffrn_reflns_limit_h_max 17
_diffrn_reflns_limit_h_min -17
_diffrn_reflns_limit_k_max 18
_diffrn_reflns_limit_k_min -18
_diffrn_reflns_limit_l_max 7
_diffrn_reflns_limit_l_min -6
_diffrn_reflns_number 10347
_diffrn_reflns_theta_full 24.38
_diffrn_reflns_theta_max 24.38
_diffrn_reflns_theta_min 1.82
_diffrn_standards_number 0
_exptl_absorpt_coefficient_mu 8.897
_exptl_absorpt_correction_T_max 0.990
_exptl_absorpt_correction_T_min 0.916
_exptl_absorpt_correction_type multi-scan
_exptl_absorpt_process_details SADABS
_exptl_crystal_colour colourless
_exptl_crystal_density_diffrn 2.245
_exptl_crystal_density_method 'not measured'
_exptl_crystal_description plate
_exptl_crystal_F_000 992
_exptl_crystal_size_max 0.01
_exptl_crystal_size_mid 0.01
_exptl_crystal_size_min 0.001
_refine_diff_density_max 3.222
_refine_diff_density_min -1.554
_refine_diff_density_rms 0.290
_refine_ls_abs_structure_details 'Flack H D (1983), Acta Cryst. A39, 876-881'
_refine_ls_abs_structure_Flack 0.05(4)
_refine_ls_extinction_method none
_refine_ls_goodness_of_fit_ref 1.063
_refine_ls_hydrogen_treatment constr
_refine_ls_matrix_type full
_refine_ls_number_parameters 173
_refine_ls_number_reflns 2790
_refine_ls_number_restraints 84
_refine_ls_restrained_S_all 1.048
_refine_ls_R_factor_all 0.1186
_refine_ls_R_factor_gt 0.0797
_refine_ls_shift/su_max 0.000
_refine_ls_shift/su_mean 0.000
_refine_ls_structure_factor_coef Fsqd
_refine_ls_weighting_details 'calc w=1/[\s^2^(Fo^2^)+(0.0967P)^2^+6.8405P] where P=(Fo^2^+2Fc^2^)/3'
_refine_ls_weighting_scheme calc
_refine_ls_wR_factor_gt 0.1932
_refine_ls_wR_factor_ref 0.2144
_reflns_number_gt 1873
_reflns_number_total 2790
_reflns_threshold_expression I>2\s(I)
_cod_data_source_file c2dt31740k.txt
_cod_data_source_block ssi1369
_cod_database_code 7029952

loop_
_symmetry_equiv_pos_as_xyz
'x, y, z'
'-x, -y, z'
'-x+1/2, y+1/2, -z'
'x+1/2, -y+1/2, -z'

loop_
_atom_site_label
_atom_site_type_symbol
_atom_site_fract_x
_atom_site_fract_y
_atom_site_fract_z
_atom_site_U_iso_or_equiv
_atom_site_adp_type
_atom_site_occupancy
_atom_site_symmetry_multiplicity
_atom_site_calc_flag
_atom_site_refinement_flags
Pt Pt 0.32339(6) 0.71444(7) 0.26327(16) 0.0584(4) Uani 1 1 d .
Cl1 Cl 0.3551(6) 0.8610(5) 0.3071(12) 0.081(2) Uani 1 1 d .
Cl2 Cl 0.2081(6) 0.7252(6) 0.4927(14) 0.094(3) Uani 1 1 d .
S S 0.4318(5) 0.7036(5) 0.0393(11) 0.0633(16) Uani 1 1 d .
C1 C 0.2993(12) 0.5903(14) 0.246(4) 0.047(4) Uani 1 1 d U
C2 C 0.2495(18) 0.4648(19) 0.132(4) 0.063(5) Uani 1 1 d U
H2 H 0.2184 0.4244 0.0514 0.075 Uiso 1 1 calc R
C3 C 0.2947(14) 0.4475(16) 0.291(4) 0.051(5) Uani 1 1 d U
H3 H 0.3049 0.3931 0.3506 0.061 Uiso 1 1 calc R
C4 C 0.2079(18) 0.595(2) -0.069(4) 0.069(7) Uani 1 1 d U
H4A H 0.2207 0.6560 -0.0645 0.104 Uiso 1 1 calc R
H4B H 0.1437 0.5855 -0.0556 0.104 Uiso 1 1 calc R
H4C H 0.2285 0.5710 -0.1982 0.104 Uiso 1 1 calc R
C5 C 0.3878(16) 0.5401(16) 0.514(4) 0.054(4) Uani 1 1 d U
H5 H 0.3735 0.5925 0.5949 0.065 Uiso 1 1 calc R
C6 C 0.4828(15) 0.5434(16) 0.433(4) 0.050(5) Uani 1 1 d U
H6 H 0.4823 0.5660 0.2906 0.060 Uiso 1 1 calc R
C7 C 0.3969(17) 0.4600(17) 0.655(4) 0.057(5) Uani 1 1 d U
H7A H 0.4198 0.4767 0.7906 0.068 Uiso 1 1 calc R
H7B H 0.3385 0.4316 0.6730 0.068 Uiso 1 1 calc R
C8 C 0.416(2) 0.772(2) -0.173(3) 0.074(8) Uani 1 1 d .
H8A H 0.4657 0.7654 -0.2684 0.111 Uiso 1 1 calc R
H8B H 0.4138 0.8318 -0.1269 0.111 Uiso 1 1 calc R
H8C H 0.3602 0.7578 -0.2416 0.111 Uiso 1 1 calc R
C9 C 0.536(2) 0.744(2) 0.149(4) 0.080(9) Uani 1 1 d .
H9A H 0.5840 0.7386 0.0483 0.120 Uiso 1 1 calc R
H9B H 0.5514 0.7100 0.2694 0.120 Uiso 1 1 calc R
H9C H 0.5290 0.8037 0.1872 0.120 Uiso 1 1 calc R
N1 N 0.2533(14) 0.5526(14) 0.096(3) 0.058(5) Uani 1 1 d U
N2 N 0.3260(15) 0.5276(14) 0.359(3) 0.058(4) Uani 1 1 d U
O1 O 0.4573(12) 0.4053(11) 0.556(3) 0.063(4) Uani 1 1 d U
O2 O 0.4476(12) 0.6188(13) -0.053(4) 0.082(6) Uani 1 1 d .
C10 C 0.0000 0.5000 0.381(4) 0.16(3) Uani 1 2 d SD
H10A H 0.0186 0.4459 0.4350 0.187 Uiso 0.50 1 d PR
H10B H -0.0573 0.5147 0.4350 0.187 Uiso 0.50 1 d PR
Cl3 Cl 0.0000 0.5000 0.120(2) 0.128(7) Uani 1 2 d SD
Cl4 Cl 0.0745(12) 0.5765(13) 0.454(3) 0.103(6) Uani 0.50 1 d PD

loop_
_atom_site_aniso_label
_atom_site_aniso_U_11
_atom_site_aniso_U_22
_atom_site_aniso_U_33
_atom_site_aniso_U_23
_atom_site_aniso_U_13
_atom_site_aniso_U_12
Pt 0.0581(6) 0.0692(6) 0.0479(5) 0.0023(7) 0.0016(6) 0.0091(5)
Cl1 0.096(5) 0.064(4) 0.084(6) -0.002(4) -0.006(4) 0.010(4)
Cl2 0.086(6) 0.103(6) 0.095(6) 0.017(5) 0.038(4) 0.035(5)
S 0.053(4) 0.072(4) 0.065(4) 0.001(4) 0.001(3) -0.005(4)
C1 0.042(10) 0.073(8) 0.028(8) -0.014(8) 0.008(8) 0.013(7)
C2 0.060(15) 0.077(10) 0.051(13) -0.002(9) -0.004(9) -0.012(11)
C3 0.032(10) 0.071(9) 0.051(13) -0.001(8) 0.000(8) -0.013(8)
C4 0.054(16) 0.103(18) 0.050(14) 0.017(13) -0.006(10) -0.016(14)
C5 0.048(10) 0.058(10) 0.056(12) -0.005(8) -0.008(7) -0.011(8)
C6 0.042(9) 0.063(13) 0.046(12) -0.005(10) -0.014(9) 0.003(10)
C7 0.052(13) 0.068(13) 0.051(12) -0.008(8) -0.007(8) -0.002(9)
C8 0.10(2) 0.09(2) 0.034(12) -0.004(12) 0.001(13) -0.004(18)
C9 0.07(2) 0.11(2) 0.061(16) -0.004(15) 0.006(14) 0.002(17)
N1 0.049(11) 0.077(10) 0.048(10) 0.005(8) -0.003(7) -0.013(9)
N2 0.041(9) 0.067(10) 0.067(10) -0.003(7) -0.008(7) -0.009(9)
O1 0.062(11) 0.059(9) 0.068(11) -0.010(8) -0.003(9) 0.001(7)
O2 0.045(11) 0.083(14) 0.118(18) -0.009(12) 0.019(11) -0.005(10)
C10 0.16(8) 0.09(5) 0.22(10) 0.000 0.000 0.00(5)
Cl3 0.115(14) 0.182(19) 0.086(11) 0.000 0.000 0.069(13)
Cl4 0.069(11) 0.121(14) 0.118(15) -0.039(12) -0.001(10) 0.006(10)

loop_
_atom_type_symbol
_atom_type_description
_atom_type_scat_dispersion_real
_atom_type_scat_dispersion_imag
_atom_type_scat_source
C C 0.0033 0.0016 'International Tables Vol C Tables 4.2.6.8 and 6.1.1.4'
H H 0.0000 0.0000 'International Tables Vol C Tables 4.2.6.8 and 6.1.1.4'
N N 0.0061 0.0033 'International Tables Vol C Tables 4.2.6.8 and 6.1.1.4'
O O 0.0106 0.0060 'International Tables Vol C Tables 4.2.6.8 and 6.1.1.4'
S S 0.1002 0.1169 'International Tables Vol C Tables 4.2.6.8 and 6.1.1.4'
Cl Cl 0.1182 0.1501 'International Tables Vol C Tables 4.2.6.8 and 6.1.1.4'
Pt Pt -1.7143 8.0079 'International Tables Vol C Tables 4.2.6.8 and 6.1.1.4'

loop_
_geom_angle_atom_site_label_1
_geom_angle_atom_site_label_2
_geom_angle_atom_site_label_3
_geom_angle
_geom_angle_site_symmetry_1
_geom_angle_site_symmetry_3
Cl1 Pt Cl2 90.0(3) . .
Cl1 Pt S 90.4(3) . .
Cl1 Pt C1 176.1(8) . .
Cl2 Pt S 178.9(3) . .
Cl2 Pt C1 88.4(6) . .
S Pt C1 91.2(6) . .
Pt S C8 112.4(11) . .
Pt S C9 110.0(10) . .
Pt S O2 117.6(8) . .
C8 S C9 102.4(14) . .
C8 S O2 103.9(14) . .
C9 S O2 109.3(13) . .
Pt C1 N1 124.6(18) . .
Pt C1 N2 130.8(18) . .
N1 C1 N2 104(2) . .
C3 C2 N1 109(3) . .
C2 C3 N2 104(2) . .
C6 C5 C7 99(2) . .
C6 C5 N2 112(2) . .
C7 C5 N2 112(2) . .
C5 C6 C6 108(3) . 2_665
C5 C6 O1 113(2) . 2_665
C6 C6 O1 107(2) 2_665 2_665
C5 C7 O1 106(2) . .
C1 N1 C2 109(2) . .
C1 N1 C4 127(2) . .
C2 N1 C4 124(2) . .
C1 N2 C3 113(2) . .
C1 N2 C5 121(2) . .
C3 N2 C5 125(2) . .
C6 O1 C7 108.8(18) 2_665 .
Cl3 C10 Cl4 106.3(12) . .
Cl3 C10 Cl4 106.3(12) . 2_565
Cl4 C10 Cl4 147(2) . 2_565

loop_
_geom_bond_atom_site_label_1
_geom_bond_atom_site_label_2
_geom_bond_distance
_geom_bond_site_symmetry_2
Pt Cl1 2.361(8) .
Pt Cl2 2.305(8) .
Pt S 2.205(7) .
Pt C1 1.98(2) .
S C8 1.78(3) .
S C9 1.84(3) .
S O2 1.48(2) .
C1 N1 1.34(3) .
C1 N2 1.29(3) .
C2 C3 1.28(4) .
C2 N1 1.40(4) .
C3 N2 1.41(3) .
C4 N1 1.44(3) .
C5 C6 1.53(4) .
C5 C7 1.57(4) .
C5 N2 1.40(3) .
C6 C6 1.45(5) 2_665
C6 O1 1.46(3) 2_665
C7 O1 1.41(3) .
O1 C6 1.46(3) 2_665
C10 Cl3 1.72(2) .
C10 Cl4 1.709(16) .
C10 Cl4 1.709(16) 2_565
